data_7112660
loop_
_publ_author_name
'Wenliang Huang'
'Paul M. Abukhalil'
'Saeed I. Khan'
'Paula L. Diaconescu'

_publ_section_title
;
 Group 3 metal stilbene complexes: synthesis, reactivity, and electronic
 structure studies
;
_journal_name_full Chem.Commun.
_journal_page_first 5221
_journal_paper_doi 10.1039/C3CC47505K
_journal_volume 50
_journal_year 2014
_chemical_formula_sum 'C66 H102 Fe2 N4 O2 Si4 Y2'
_chemical_formula_weight 1385.40
_chemical_name_systematic
; 
 ? 
;
_space_group_IT_number 14
_symmetry_cell_setting monoclinic
_symmetry_space_group_name_Hall '-P 2ybc'
_symmetry_space_group_name_H-M 'P 1 21/c 1'
_atom_sites_solution_hydrogens geom
_atom_sites_solution_primary direct
_atom_sites_solution_secondary difmap
_audit_creation_method SHELXL-97
_cell_angle_alpha 90.00
_cell_angle_beta 108.031(6)
_cell_angle_gamma 90.00
_cell_formula_units_Z 4
_cell_length_a 15.097(8)
_cell_length_b 26.925(15)
_cell_length_c 20.626(11)
_cell_measurement_temperature 100(2)
_cell_volume 7972(7)
_computing_structure_refinement 'SHELXL-97 (Sheldrick, 1997)'
_computing_structure_solution 'SHELXS-97 (Sheldrick, 1990)'
_diffrn_ambient_temperature 100(2)
_diffrn_measured_fraction_theta_full 0.996
_diffrn_measured_fraction_theta_max 0.990
_diffrn_radiation_monochromator graphite
_diffrn_radiation_source 'fine-focus sealed tube'
_diffrn_radiation_type MoK\a
_diffrn_radiation_wavelength 0.71073
_diffrn_reflns_av_R_equivalents 0.0789
_diffrn_reflns_av_sigmaI/netI 0.0829
_diffrn_reflns_limit_h_max 18
_diffrn_reflns_limit_h_min -18
_diffrn_reflns_limit_k_max 33
_diffrn_reflns_limit_k_min -33
_diffrn_reflns_limit_l_max 25
_diffrn_reflns_limit_l_min -25
_diffrn_reflns_number 62347
_diffrn_reflns_theta_full 25.00
_diffrn_reflns_theta_max 26.47
_diffrn_reflns_theta_min 3.59
_exptl_absorpt_coefficient_mu 1.896
_exptl_absorpt_correction_T_max 0.8479
_exptl_absorpt_correction_T_min 0.7513
_exptl_absorpt_correction_type multi-scan
_exptl_absorpt_process_details 'Twinabs (Bruker)'
_exptl_crystal_density_diffrn 1.154
_exptl_crystal_density_method 'not measured'
_exptl_crystal_F_000 2912
_exptl_crystal_size_max 0.16
_exptl_crystal_size_mid 0.09
_exptl_crystal_size_min 0.09
_platon_squeeze_details
;
;
_refine_diff_density_max 1.087
_refine_diff_density_min -0.520
_refine_diff_density_rms 0.103
_refine_ls_extinction_method none
_refine_ls_goodness_of_fit_ref 1.038
_refine_ls_hydrogen_treatment constr
_refine_ls_matrix_type full
_refine_ls_number_parameters 741
_refine_ls_number_reflns 16317
_refine_ls_number_restraints 0
_refine_ls_restrained_S_all 1.038
_refine_ls_R_factor_all 0.0791
_refine_ls_R_factor_gt 0.0479
_refine_ls_shift/su_max 0.002
_refine_ls_shift/su_mean 0.000
_refine_ls_structure_factor_coef Fsqd
_refine_ls_weighting_details 'calc w=1/[\s^2^(Fo^2^)+(0.0649P)^2^+0.0000P] where P=(Fo^2^+2Fc^2^)/3'
_refine_ls_weighting_scheme calc
_refine_ls_wR_factor_gt 0.1218
_refine_ls_wR_factor_ref 0.1322
_reflns_number_gt 11167
_reflns_number_total 16317
_reflns_threshold_expression >2sigma(I)
_cod_data_source_file c3cc47505k.txt
_cod_data_source_block Y2-anth
_cod_original_cell_volume 7973(8)
_cod_original_sg_symbol_H-M P21/c
_cod_database_code 7112660

loop_
_symmetry_equiv_pos_as_xyz
'x, y, z'
'-x, y+1/2, -z+1/2'
'-x, -y, -z'
'x, -y-1/2, z-1/2'

loop_
_atom_site_label
_atom_site_type_symbol
_atom_site_fract_x
_atom_site_fract_y
_atom_site_fract_z
_atom_site_U_iso_or_equiv
_atom_site_adp_type
_atom_site_occupancy
_atom_site_symmetry_multiplicity
_atom_site_calc_flag
_atom_site_refinement_flags
Y1 Y 0.35465(3) 0.916218(14) 0.216789(19) 0.01240(10) Uani 1 1 d .
Y2 Y -0.00047(3) 0.998465(14) 0.256406(19) 0.01228(10) Uani 1 1 d .
Fe1 Fe 0.47355(4) 0.96233(2) 0.36040(3) 0.01294(13) Uani 1 1 d .
Fe2 Fe -0.11799(4) 1.06518(2) 0.33224(3) 0.01399(14) Uani 1 1 d .
Si1 Si 0.46877(8) 1.01305(4) 0.13878(6) 0.0183(3) Uani 1 1 d .
Si2 Si 0.40733(8) 0.79276(4) 0.30228(6) 0.0200(3) Uani 1 1 d .
Si3 Si -0.06159(8) 1.09801(4) 0.12319(6) 0.0170(3) Uani 1 1 d .
Si4 Si -0.12037(8) 0.89030(4) 0.30963(6) 0.0170(3) Uani 1 1 d .
N1 N 0.4370(2) 0.98169(12) 0.20090(16) 0.0153(7) Uani 1 1 d .
N2 N 0.4043(2) 0.85650(12) 0.29403(16) 0.0160(7) Uani 1 1 d .
N3 N -0.0481(2) 1.07015(12) 0.20096(16) 0.0148(7) Uani 1 1 d .
N4 N -0.0771(2) 0.94938(12) 0.31052(16) 0.0148(7) Uani 1 1 d .
O1 O 0.41759(18) 0.87080(10) 0.14483(13) 0.0182(6) Uani 1 1 d .
O2 O -0.07448(18) 0.95662(10) 0.15476(13) 0.0162(6) Uani 1 1 d .
C1 C 0.1786(3) 0.97374(15) 0.20333(19) 0.0141(8) Uani 1 1 d .
C2 C 0.2001(3) 0.97048(15) 0.14128(19) 0.0151(9) Uani 1 1 d .
H2A H 0.2098 1.0017 0.1182 0.018 Uiso 1 1 calc R
C3 C 0.1997(3) 0.92396(16) 0.1079(2) 0.0181(9) Uani 1 1 d .
H3A H 0.2044 0.9229 0.0606 0.022 Uiso 1 1 calc R
C4 C 0.1885(3) 0.88026(16) 0.1406(2) 0.0174(9) Uani 1 1 d .
H4A H 0.1849 0.8476 0.1169 0.021 Uiso 1 1 calc R
C5 C 0.1781(3) 0.88251(15) 0.2062(2) 0.0160(9) Uani 1 1 d .
H5A H 0.1715 0.8508 0.2295 0.019 Uiso 1 1 calc R
C6 C 0.1669(3) 0.92811(15) 0.2370(2) 0.0147(9) Uani 1 1 d .
C7 C 0.1427(3) 0.93290(15) 0.29858(19) 0.0144(9) Uani 1 1 d .
H7A H 0.1315 0.9017 0.3211 0.017 Uiso 1 1 calc R
C8 C 0.1708(3) 0.97686(15) 0.34117(19) 0.0141(8) Uani 1 1 d .
C9 C 0.1865(3) 0.97748(16) 0.4120(2) 0.0194(9) Uani 1 1 d .
H9A H 0.1800 0.9476 0.4347 0.023 Uiso 1 1 calc R
C10 C 0.2113(3) 1.02136(17) 0.4494(2) 0.0217(10) Uani 1 1 d .
H10A H 0.2223 1.0213 0.4973 0.026 Uiso 1 1 calc R
C11 C 0.2200(3) 1.06515(17) 0.4161(2) 0.0217(10) Uani 1 1 d .
H11A H 0.2360 1.0951 0.4414 0.026 Uiso 1 1 calc R
C12 C 0.2054(3) 1.06548(16) 0.3464(2) 0.0191(9) Uani 1 1 d .
H12A H 0.2117 1.0957 0.3245 0.023 Uiso 1 1 calc R
C13 C 0.1813(3) 1.02180(15) 0.3075(2) 0.0139(8) Uani 1 1 d .
C14 C 0.1642(3) 1.01918(15) 0.2345(2) 0.0150(9) Uani 1 1 d .
H14A H 0.1685 1.0508 0.2102 0.018 Uiso 1 1 calc R
C15 C 0.5187(3) 0.86371(17) 0.1725(2) 0.0223(10) Uani 1 1 d .
H15A H 0.5340 0.8366 0.2066 0.027 Uiso 1 1 calc R
H15B H 0.5499 0.8946 0.1941 0.027 Uiso 1 1 calc R
C16 C 0.5482(3) 0.85023(19) 0.1103(2) 0.0351(12) Uani 1 1 d .
H16A H 0.5576 0.8804 0.0857 0.042 Uiso 1 1 calc R
H16B H 0.6063 0.8304 0.1234 0.042 Uiso 1 1 calc R
C17 C 0.4671(3) 0.82017(18) 0.0677(2) 0.0302(11) Uani 1 1 d .
H17A H 0.4711 0.7854 0.0839 0.036 Uiso 1 1 calc R
H17B H 0.4644 0.8204 0.0192 0.036 Uiso 1 1 calc R
C18 C 0.3827(3) 0.84633(17) 0.0776(2) 0.0238(10) Uani 1 1 d .
H18A H 0.3573 0.8711 0.0411 0.029 Uiso 1 1 calc R
H18B H 0.3331 0.8221 0.0770 0.029 Uiso 1 1 calc R
C19 C -0.0459(3) 0.92241(16) 0.1095(2) 0.0209(10) Uani 1 1 d .
H19A H -0.0202 0.8914 0.1338 0.025 Uiso 1 1 calc R
H19B H 0.0020 0.9379 0.0924 0.025 Uiso 1 1 calc R
C20 C -0.1340(3) 0.91179(19) 0.0510(2) 0.0295(11) Uani 1 1 d .
H20A H -0.1343 0.8773 0.0342 0.035 Uiso 1 1 calc R
H20B H -0.1407 0.9351 0.0127 0.035 Uiso 1 1 calc R
C21 C -0.2112(3) 0.91953(17) 0.0835(2) 0.0231(10) Uani 1 1 d .
H21A H -0.2714 0.9272 0.0486 0.028 Uiso 1 1 calc R
H21B H -0.2188 0.8900 0.1098 0.028 Uiso 1 1 calc R
C22 C -0.1756(3) 0.96320(17) 0.1294(2) 0.0219(10) Uani 1 1 d .
H22A H -0.1919 0.9947 0.1038 0.026 Uiso 1 1 calc R
H22B H -0.2024 0.9635 0.1676 0.026 Uiso 1 1 calc R
C23 C 0.4675(3) 0.99967(15) 0.26835(19) 0.0144(8) Uani 1 1 d .
C24 C 0.4084(3) 1.02323(14) 0.3033(2) 0.0154(9) Uani 1 1 d .
H24A H 0.3396 1.0283 0.2840 0.019 Uiso 1 1 calc R
C25 C 0.4653(3) 1.03796(15) 0.3697(2) 0.0183(9) Uani 1 1 d .
H25A H 0.4437 1.0559 0.4045 0.022 Uiso 1 1 calc R
C26 C 0.5582(3) 1.02291(16) 0.3771(2) 0.0216(10) Uani 1 1 d .
H26A H 0.6134 1.0287 0.4182 0.026 Uiso 1 1 calc R
C27 C 0.5594(3) 0.99817(15) 0.3162(2) 0.0175(9) Uani 1 1 d .
H27A H 0.6156 0.9835 0.3076 0.021 Uiso 1 1 calc R
C28 C 0.4389(3) 0.88577(15) 0.3526(2) 0.0154(9) Uani 1 1 d .
C29 C 0.3835(3) 0.91383(15) 0.3859(2) 0.0159(9) Uani 1 1 d .
H29A H 0.3140 0.9163 0.3697 0.019 Uiso 1 1 calc R
C30 C 0.4435(3) 0.93751(16) 0.4451(2) 0.0200(9) Uani 1 1 d .
H30A H 0.4236 0.9584 0.4782 0.024 Uiso 1 1 calc R
C31 C 0.5368(3) 0.92556(15) 0.4489(2) 0.0189(9) Uani 1 1 d .
H31A H 0.5940 0.9368 0.4853 0.023 Uiso 1 1 calc R
C32 C 0.5354(3) 0.89477(16) 0.3923(2) 0.0181(9) Uani 1 1 d .
H32A H 0.5913 0.8812 0.3821 0.022 Uiso 1 1 calc R
C33 C 0.5956(3) 1.00271(18) 0.1452(2) 0.0261(10) Uani 1 1 d .
H33A H 0.6354 1.0129 0.1905 0.039 Uiso 1 1 calc R
H33B H 0.6111 1.0224 0.1102 0.039 Uiso 1 1 calc R
H33C H 0.6059 0.9674 0.1383 0.039 Uiso 1 1 calc R
C34 C 0.3962(3) 0.98741(18) 0.0541(2) 0.0279(11) Uani 1 1 d .
H34A H 0.3302 0.9944 0.0475 0.042 Uiso 1 1 calc R
H34B H 0.4055 0.9514 0.0532 0.042 Uiso 1 1 calc R
H34C H 0.4149 1.0031 0.0175 0.042 Uiso 1 1 calc R
C35 C 0.4501(3) 1.08293(17) 0.1397(2) 0.0239(10) Uani 1 1 d .
C36 C 0.5175(3) 1.10651(17) 0.2041(2) 0.0300(11) Uani 1 1 d .
H36A H 0.5070 1.1425 0.2033 0.045 Uiso 1 1 calc R
H36B H 0.5819 1.0999 0.2053 0.045 Uiso 1 1 calc R
H36C H 0.5067 1.0922 0.2446 0.045 Uiso 1 1 calc R
C37 C 0.4686(3) 1.10674(17) 0.0764(2) 0.0310(11) Uani 1 1 d .
H37A H 0.4567 1.1425 0.0760 0.046 Uiso 1 1 calc R
H37B H 0.4272 1.0917 0.0348 0.046 Uiso 1 1 calc R
H37C H 0.5336 1.1010 0.0786 0.046 Uiso 1 1 calc R
C38 C 0.3491(3) 1.09431(18) 0.1374(3) 0.0331(12) Uani 1 1 d .
H38A H 0.3393 1.1303 0.1355 0.050 Uiso 1 1 calc R
H38B H 0.3380 1.0810 0.1784 0.050 Uiso 1 1 calc R
H38C H 0.3059 1.0788 0.0969 0.050 Uiso 1 1 calc R
C39 C 0.5301(3) 0.76812(18) 0.3267(3) 0.0330(12) Uani 1 1 d .
H39A H 0.5551 0.7726 0.2885 0.050 Uiso 1 1 calc R
H39B H 0.5301 0.7327 0.3376 0.050 Uiso 1 1 calc R
H39C H 0.5690 0.7862 0.3666 0.050 Uiso 1 1 calc R
C40 C 0.3394(4) 0.76570(18) 0.2180(2) 0.0345(12) Uani 1 1 d .
H40A H 0.3709 0.7733 0.1842 0.052 Uiso 1 1 calc R
H40B H 0.2767 0.7800 0.2033 0.052 Uiso 1 1 calc R
H40C H 0.3350 0.7296 0.2224 0.052 Uiso 1 1 calc R
C41 C 0.3534(3) 0.77038(15) 0.3691(2) 0.0211(10) Uani 1 1 d .
C42 C 0.4169(3) 0.78390(17) 0.4412(2) 0.0269(11) Uani 1 1 d .
H42A H 0.3887 0.7719 0.4751 0.040 Uiso 1 1 calc R
H42B H 0.4243 0.8200 0.4450 0.040 Uiso 1 1 calc R
H42C H 0.4780 0.7683 0.4492 0.040 Uiso 1 1 calc R
C43 C 0.3422(4) 0.71358(16) 0.3661(3) 0.0333(12) Uani 1 1 d .
H43A H 0.3184 0.7025 0.4028 0.050 Uiso 1 1 calc R
H43B H 0.4028 0.6980 0.3715 0.050 Uiso 1 1 calc R
H43C H 0.2983 0.7040 0.3220 0.050 Uiso 1 1 calc R
C44 C 0.2568(3) 0.79323(17) 0.3578(2) 0.0276(11) Uani 1 1 d .
H44A H 0.2304 0.7806 0.3924 0.041 Uiso 1 1 calc R
H44B H 0.2160 0.7842 0.3123 0.041 Uiso 1 1 calc R
H44C H 0.2624 0.8295 0.3614 0.041 Uiso 1 1 calc R
C45 C -0.0847(3) 1.09458(14) 0.2474(2) 0.0146(9) Uani 1 1 d .
C46 C -0.0316(3) 1.11730(15) 0.3102(2) 0.0176(9) Uani 1 1 d .
H46A H 0.0379 1.1175 0.3289 0.021 Uiso 1 1 calc R
C47 C -0.0938(3) 1.13945(15) 0.3419(2) 0.0232(10) Uani 1 1 d .
H47A H -0.0758 1.1589 0.3854 0.028 Uiso 1 1 calc R
C48 C -0.1856(3) 1.13052(16) 0.2989(2) 0.0227(10) Uani 1 1 d .
H48A H -0.2440 1.1420 0.3074 0.027 Uiso 1 1 calc R
C49 C -0.1809(3) 1.10139(15) 0.2426(2) 0.0187(9) Uani 1 1 d .
H49A H -0.2356 1.0889 0.2049 0.022 Uiso 1 1 calc R
C50 C -0.1061(3) 0.98639(15) 0.3472(2) 0.0159(9) Uani 1 1 d .
C51 C -0.0486(3) 1.01363(15) 0.4053(2) 0.0175(9) Uani 1 1 d .
H51A H 0.0206 1.0105 0.4249 0.021 Uiso 1 1 calc R
C52 C -0.1053(3) 1.04524(16) 0.4304(2) 0.0214(10) Uani 1 1 d .
H52A H -0.0836 1.0672 0.4714 0.026 Uiso 1 1 calc R
C53 C -0.2001(3) 1.03966(16) 0.3873(2) 0.0214(10) Uani 1 1 d .
H53A H -0.2560 1.0567 0.3931 0.026 Uiso 1 1 calc R
C54 C -0.1996(3) 1.00463(15) 0.3353(2) 0.0178(9) Uani 1 1 d .
H54A H -0.2556 0.9937 0.2975 0.021 Uiso 1 1 calc R
C55 C -0.0154(3) 1.05427(17) 0.0698(2) 0.0245(10) Uani 1 1 d .
H55A H -0.0541 1.0243 0.0598 0.037 Uiso 1 1 calc R
H55B H 0.0489 1.0451 0.0949 0.037 Uiso 1 1 calc R
H55C H -0.0170 1.0707 0.0271 0.037 Uiso 1 1 calc R
C56 C -0.1880(3) 1.11139(17) 0.0749(2) 0.0239(10) Uani 1 1 d .
H56A H -0.2215 1.0800 0.0614 0.036 Uiso 1 1 calc R
H56B H -0.1916 1.1310 0.0342 0.036 Uiso 1 1 calc R
H56C H -0.2162 1.1301 0.1042 0.036 Uiso 1 1 calc R
C57 C 0.0013(3) 1.16051(16) 0.1302(2) 0.0232(10) Uani 1 1 d .
C58 C 0.1038(3) 1.1552(2) 0.1730(3) 0.0478(15) Uani 1 1 d .
H58A H 0.1351 1.1873 0.1758 0.072 Uiso 1 1 calc R
H58B H 0.1342 1.1308 0.1517 0.072 Uiso 1 1 calc R
H58C H 0.1076 1.1439 0.2190 0.072 Uiso 1 1 calc R
C59 C -0.0461(4) 1.19934(17) 0.1623(3) 0.0369(13) Uani 1 1 d .
H59A H -0.0130 1.2311 0.1659 0.055 Uiso 1 1 calc R
H59B H -0.0447 1.1883 0.2078 0.055 Uiso 1 1 calc R
H59C H -0.1108 1.2036 0.1337 0.055 Uiso 1 1 calc R
C60 C -0.0032(4) 1.17932(18) 0.0588(3) 0.0381(13) Uani 1 1 d .
H60A H 0.0279 1.2116 0.0628 0.057 Uiso 1 1 calc R
H60B H -0.0685 1.1828 0.0309 0.057 Uiso 1 1 calc R
H60C H 0.0280 1.1555 0.0373 0.057 Uiso 1 1 calc R
C61 C -0.0694(3) 0.85002(16) 0.2561(2) 0.0226(10) Uani 1 1 d .
H61A H -0.1011 0.8567 0.2078 0.034 Uiso 1 1 calc R
H61B H -0.0776 0.8150 0.2660 0.034 Uiso 1 1 calc R
H61C H -0.0028 0.8573 0.2667 0.034 Uiso 1 1 calc R
C62 C -0.2512(3) 0.88679(17) 0.2707(2) 0.0269(10) Uani 1 1 d .
H62A H -0.2700 0.9043 0.2269 0.040 Uiso 1 1 calc R
H62B H -0.2811 0.9024 0.3015 0.040 Uiso 1 1 calc R
H62C H -0.2704 0.8519 0.2636 0.040 Uiso 1 1 calc R
C63 C -0.0902(3) 0.86096(16) 0.3982(2) 0.0230(10) Uani 1 1 d .
C64 C 0.0154(3) 0.85481(18) 0.4264(2) 0.0319(12) Uani 1 1 d .
H64A H 0.0327 0.8450 0.4744 0.048 Uiso 1 1 calc R
H64B H 0.0457 0.8864 0.4224 0.048 Uiso 1 1 calc R
H64C H 0.0356 0.8291 0.4003 0.048 Uiso 1 1 calc R
C65 C -0.1387(4) 0.81011(17) 0.3948(3) 0.0368(12) Uani 1 1 d .
H65A H -0.1180 0.7943 0.4398 0.055 Uiso 1 1 calc R
H65B H -0.1226 0.7888 0.3615 0.055 Uiso 1 1 calc R
H65C H -0.2064 0.8149 0.3808 0.055 Uiso 1 1 calc R
C66 C -0.1233(3) 0.89396(17) 0.4477(2) 0.0304(11) Uani 1 1 d .
H66A H -0.1064 0.8782 0.4927 0.046 Uiso 1 1 calc R
H66B H -0.1911 0.8980 0.4302 0.046 Uiso 1 1 calc R
H66C H -0.0934 0.9266 0.4516 0.046 Uiso 1 1 calc R

loop_
_atom_site_aniso_label
_atom_site_aniso_U_11
_atom_site_aniso_U_22
_atom_site_aniso_U_33
_atom_site_aniso_U_23
_atom_site_aniso_U_13
_atom_site_aniso_U_12
Y1 0.01021(19) 0.0151(2) 0.0117(2) -0.00074(16) 0.00308(15) -0.00015(16)
Y2 0.00906(19) 0.0153(2) 0.0125(2) -0.00001(16) 0.00332(15) 0.00079(15)
Fe1 0.0109(3) 0.0168(3) 0.0112(3) -0.0006(2) 0.0035(2) -0.0018(2)
Fe2 0.0121(3) 0.0166(3) 0.0141(3) -0.0002(2) 0.0052(2) 0.0006(2)
Si1 0.0186(6) 0.0226(6) 0.0137(6) 0.0007(5) 0.0051(5) -0.0037(5)
Si2 0.0243(7) 0.0139(6) 0.0211(6) -0.0002(5) 0.0060(5) 0.0015(5)
Si3 0.0193(6) 0.0189(6) 0.0140(6) 0.0022(5) 0.0067(5) 0.0039(5)
Si4 0.0169(6) 0.0171(6) 0.0185(6) -0.0001(5) 0.0074(5) 0.0000(5)
N1 0.0148(18) 0.0199(18) 0.0110(17) -0.0027(14) 0.0035(14) -0.0066(15)
N2 0.0158(18) 0.0158(18) 0.0146(18) 0.0004(14) 0.0020(14) -0.0007(14)
N3 0.0154(18) 0.0158(18) 0.0140(18) 0.0015(14) 0.0058(14) 0.0045(14)
N4 0.0101(17) 0.0173(18) 0.0174(18) -0.0004(14) 0.0047(14) 0.0013(14)
O1 0.0105(14) 0.0253(16) 0.0180(15) -0.0073(12) 0.0034(12) 0.0016(12)
O2 0.0116(14) 0.0201(15) 0.0156(15) -0.0073(12) 0.0026(12) 0.0011(12)
C1 0.0051(19) 0.020(2) 0.015(2) -0.0005(17) -0.0002(15) 0.0022(16)
C2 0.0086(19) 0.022(2) 0.015(2) 0.0046(17) 0.0044(16) 0.0021(17)
C3 0.011(2) 0.031(3) 0.011(2) -0.0042(18) 0.0012(16) 0.0024(18)
C4 0.012(2) 0.023(2) 0.017(2) -0.0052(18) 0.0026(17) -0.0028(17)
C5 0.011(2) 0.016(2) 0.018(2) -0.0023(17) 0.0010(17) -0.0008(16)
C6 0.0048(19) 0.023(2) 0.015(2) 0.0007(17) 0.0013(16) 0.0022(16)
C7 0.010(2) 0.019(2) 0.015(2) 0.0031(17) 0.0055(17) 0.0018(16)
C8 0.0061(19) 0.025(2) 0.012(2) 0.0010(17) 0.0052(15) 0.0031(17)
C9 0.012(2) 0.027(2) 0.020(2) 0.0046(19) 0.0052(17) 0.0041(18)
C10 0.014(2) 0.037(3) 0.014(2) -0.003(2) 0.0049(17) 0.0048(19)
C11 0.014(2) 0.028(2) 0.020(2) -0.0100(19) 0.0008(18) 0.0006(18)
C12 0.012(2) 0.022(2) 0.023(2) -0.0034(18) 0.0053(18) -0.0007(17)
C13 0.0086(19) 0.019(2) 0.015(2) -0.0013(17) 0.0043(16) 0.0023(16)
C14 0.011(2) 0.016(2) 0.016(2) 0.0010(17) 0.0015(16) 0.0028(16)
C15 0.011(2) 0.030(3) 0.024(2) -0.007(2) 0.0036(18) 0.0025(18)
C16 0.025(3) 0.045(3) 0.038(3) -0.016(2) 0.015(2) 0.002(2)
C17 0.037(3) 0.033(3) 0.023(3) -0.008(2) 0.011(2) 0.002(2)
C18 0.028(3) 0.025(2) 0.015(2) -0.0092(19) 0.0028(19) -0.003(2)
C19 0.019(2) 0.027(2) 0.018(2) -0.0087(19) 0.0059(18) 0.0001(19)
C20 0.022(2) 0.042(3) 0.022(2) -0.015(2) 0.004(2) -0.003(2)
C21 0.013(2) 0.031(3) 0.022(2) -0.001(2) 0.0015(18) -0.0047(19)
C22 0.010(2) 0.030(3) 0.026(2) -0.001(2) 0.0052(18) 0.0028(18)
C23 0.013(2) 0.018(2) 0.012(2) 0.0026(17) 0.0026(16) -0.0054(17)
C24 0.014(2) 0.015(2) 0.018(2) 0.0040(17) 0.0068(17) 0.0020(17)
C25 0.023(2) 0.019(2) 0.016(2) -0.0027(18) 0.0106(18) -0.0055(18)
C26 0.022(2) 0.026(2) 0.014(2) 0.0004(18) 0.0016(18) -0.0122(19)
C27 0.017(2) 0.023(2) 0.013(2) 0.0002(18) 0.0057(17) -0.0056(18)
C28 0.015(2) 0.017(2) 0.014(2) 0.0056(17) 0.0048(17) 0.0000(17)
C29 0.012(2) 0.017(2) 0.019(2) 0.0016(17) 0.0059(17) 0.0016(17)
C30 0.023(2) 0.023(2) 0.015(2) 0.0024(18) 0.0072(18) -0.0026(19)
C31 0.018(2) 0.022(2) 0.012(2) 0.0063(17) -0.0018(17) -0.0030(18)
C32 0.012(2) 0.024(2) 0.016(2) 0.0050(18) 0.0016(17) 0.0033(17)
C33 0.021(2) 0.039(3) 0.022(2) 0.005(2) 0.0116(19) 0.003(2)
C34 0.032(3) 0.034(3) 0.017(2) -0.001(2) 0.006(2) -0.008(2)
C35 0.024(2) 0.028(3) 0.019(2) 0.0017(19) 0.0048(19) -0.006(2)
C36 0.038(3) 0.025(3) 0.027(3) -0.002(2) 0.009(2) -0.011(2)
C37 0.037(3) 0.028(3) 0.024(3) 0.007(2) 0.005(2) -0.009(2)
C38 0.032(3) 0.029(3) 0.039(3) 0.007(2) 0.012(2) 0.008(2)
C39 0.035(3) 0.026(3) 0.040(3) 0.002(2) 0.016(2) 0.009(2)
C40 0.043(3) 0.025(3) 0.035(3) -0.001(2) 0.011(2) -0.004(2)
C41 0.023(2) 0.013(2) 0.024(2) 0.0023(18) 0.0039(19) 0.0006(18)
C42 0.030(3) 0.028(3) 0.022(2) 0.007(2) 0.007(2) 0.001(2)
C43 0.040(3) 0.020(3) 0.037(3) 0.004(2) 0.007(2) -0.005(2)
C44 0.027(3) 0.023(3) 0.031(3) 0.006(2) 0.007(2) -0.002(2)
C45 0.017(2) 0.013(2) 0.014(2) 0.0029(16) 0.0056(17) 0.0008(16)
C46 0.021(2) 0.016(2) 0.016(2) -0.0004(17) 0.0051(18) -0.0061(18)
C47 0.038(3) 0.016(2) 0.018(2) -0.0030(18) 0.013(2) -0.002(2)
C48 0.028(3) 0.020(2) 0.026(2) 0.0049(19) 0.016(2) 0.0075(19)
C49 0.020(2) 0.021(2) 0.016(2) 0.0055(18) 0.0066(18) 0.0063(18)
C50 0.012(2) 0.017(2) 0.020(2) 0.0023(17) 0.0069(17) -0.0010(17)
C51 0.017(2) 0.018(2) 0.016(2) 0.0032(17) 0.0043(17) 0.0011(17)
C52 0.030(3) 0.022(2) 0.013(2) -0.0004(18) 0.0088(19) 0.000(2)
C53 0.024(2) 0.020(2) 0.027(2) -0.0002(19) 0.018(2) 0.0012(19)
C54 0.014(2) 0.020(2) 0.021(2) -0.0005(18) 0.0089(17) -0.0022(17)
C55 0.026(2) 0.033(3) 0.018(2) 0.002(2) 0.0112(19) 0.006(2)
C56 0.027(3) 0.028(3) 0.016(2) -0.0001(19) 0.0054(19) 0.007(2)
C57 0.026(3) 0.019(2) 0.025(2) 0.0050(19) 0.008(2) -0.0009(19)
C58 0.026(3) 0.032(3) 0.077(4) 0.018(3) 0.005(3) -0.006(2)
C59 0.055(3) 0.023(3) 0.038(3) -0.002(2) 0.021(3) -0.007(2)
C60 0.056(4) 0.023(3) 0.042(3) 0.008(2) 0.025(3) -0.001(2)
C61 0.024(2) 0.018(2) 0.025(2) 0.0000(19) 0.0053(19) -0.0005(19)
C62 0.021(2) 0.025(3) 0.035(3) 0.000(2) 0.010(2) -0.004(2)
C63 0.028(3) 0.017(2) 0.026(2) 0.0005(19) 0.012(2) 0.0006(19)
C64 0.032(3) 0.041(3) 0.019(2) 0.000(2) 0.001(2) 0.009(2)
C65 0.053(3) 0.025(3) 0.035(3) 0.005(2) 0.018(3) -0.004(2)
C66 0.045(3) 0.029(3) 0.027(3) 0.001(2) 0.024(2) 0.006(2)

loop_
_atom_type_symbol
_atom_type_description
_atom_type_scat_dispersion_real
_atom_type_scat_dispersion_imag
_atom_type_scat_source
C C 0.0033 0.0016 'International Tables Vol C Tables 4.2.6.8 and 6.1.1.4'
H H 0.0000 0.0000 'International Tables Vol C Tables 4.2.6.8 and 6.1.1.4'
N N 0.0061 0.0033 'International Tables Vol C Tables 4.2.6.8 and 6.1.1.4'
O O 0.0106 0.0060 'International Tables Vol C Tables 4.2.6.8 and 6.1.1.4'
Si Si 0.0817 0.0704 'International Tables Vol C Tables 4.2.6.8 and 6.1.1.4'
Fe Fe 0.3463 0.8444 'International Tables Vol C Tables 4.2.6.8 and 6.1.1.4'
Y Y -2.7962 3.5667 'International Tables Vol C Tables 4.2.6.8 and 6.1.1.4'

loop_
_geom_angle_atom_site_label_1
_geom_angle_atom_site_label_2
_geom_angle_atom_site_label_3
_geom_angle
N2 Y1 N1 126.50(12)
N2 Y1 O1 87.91(12)
N1 Y1 O1 88.03(11)
N2 Y1 C4 101.79(13)
N1 Y1 C4 131.04(12)
O1 Y1 C4 85.98(11)
N2 Y1 C3 131.62(13)
N1 Y1 C3 101.20(13)
O1 Y1 C3 85.97(11)
C4 Y1 C3 29.92(12)
N2 Y1 C5 85.53(12)
N1 Y1 C5 144.48(12)
O1 Y1 C5 110.48(11)
C4 Y1 C5 29.95(11)
C3 Y1 C5 52.68(12)
N2 Y1 C2 144.91(12)
N1 Y1 C2 84.96(13)
O1 Y1 C2 110.73(11)
C4 Y1 C2 52.75(13)
C3 Y1 C2 30.14(12)
C5 Y1 C2 60.45(12)
N2 Y1 C28 29.39(11)
N1 Y1 C28 105.93(12)
O1 Y1 C28 109.38(11)
C4 Y1 C28 121.86(12)
C3 Y1 C28 149.02(12)
C5 Y1 C28 96.36(12)
C2 Y1 C28 138.70(11)
N2 Y1 C23 105.99(12)
N1 Y1 C23 29.58(11)
O1 Y1 C23 109.81(11)
C4 Y1 C23 148.28(12)
C3 Y1 C23 121.20(12)
C5 Y1 C23 138.37(12)
C2 Y1 C23 95.55(12)
C28 Y1 C23 79.78(11)
N2 Y1 C6 95.79(12)
N1 Y1 C6 121.77(12)
O1 Y1 C6 136.80(10)
C4 Y1 C6 51.07(12)
C3 Y1 C6 59.80(12)
C5 Y1 C6 28.02(11)
C2 Y1 C6 50.14(11)
C28 Y1 C6 92.75(11)
C23 Y1 C6 110.37(12)
N2 Y1 C1 121.98(12)
N1 Y1 C1 95.50(12)
O1 Y1 C1 136.88(10)
C4 Y1 C1 59.71(12)
C3 Y1 C1 51.13(11)
C5 Y1 C1 50.14(12)
C2 Y1 C1 27.93(11)
C28 Y1 C1 110.80(11)
C23 Y1 C1 92.17(12)
C6 Y1 C1 27.84(11)
N2 Y1 Fe1 69.48(9)
N1 Y1 Fe1 69.66(8)
O1 Y1 Fe1 124.62(7)
C4 Y1 Fe1 146.43(9)
C3 Y1 Fe1 146.33(9)
C5 Y1 Fe1 116.87(8)
C2 Y1 Fe1 116.54(9)
C28 Y1 Fe1 40.64(9)
C23 Y1 Fe1 40.72(8)
C6 Y1 Fe1 96.49(8)
C1 Y1 Fe1 96.43(8)
N3 Y2 N4 128.38(12)
N3 Y2 O2 88.20(11)
N4 Y2 O2 89.17(11)
N3 Y2 C13 97.23(12)
N4 Y2 C13 123.87(12)
O2 Y2 C13 127.60(10)
N3 Y2 C8 127.36(12)
N4 Y2 C8 95.05(12)
O2 Y2 C8 124.98(11)
C13 Y2 C8 30.72(12)
N3 Y2 C7 145.01(12)
N4 Y2 C7 86.56(12)
O2 Y2 C7 94.93(11)
C13 Y2 C7 54.03(12)
C8 Y2 C7 31.20(12)
N3 Y2 C14 84.50(12)
N4 Y2 C14 146.55(12)
O2 Y2 C14 99.07(11)
C13 Y2 C14 31.06(11)
C8 Y2 C14 53.82(12)
C7 Y2 C14 60.57(12)
N3 Y2 C50 106.18(12)
N4 Y2 C50 29.35(11)
O2 Y2 C50 109.12(11)
C13 Y2 C50 118.86(12)
C8 Y2 C50 99.78(12)
C7 Y2 C50 105.61(12)
C14 Y2 C50 149.92(12)
N3 Y2 C45 28.89(11)
N4 Y2 C45 105.97(12)
O2 Y2 C45 107.34(11)
C13 Y2 C45 101.12(12)
C8 Y2 C45 123.64(12)
C7 Y2 C45 154.31(12)
C14 Y2 C45 102.38(12)
C50 Y2 C45 79.44(11)
N3 Y2 Fe2 68.48(9)
N4 Y2 Fe2 69.32(9)
O2 Y2 Fe2 121.21(7)
C13 Y2 Fe2 108.97(9)
C8 Y2 Fe2 111.36(9)
C7 Y2 Fe2 134.80(9)
C14 Y2 Fe2 129.11(9)
C50 Y2 Fe2 40.59(8)
C45 Y2 Fe2 39.95(8)
C26 Fe1 C31 98.16(17)
C26 Fe1 C27 40.98(16)
C31 Fe1 C27 116.31(17)
C26 Fe1 C30 114.22(17)
C31 Fe1 C30 40.80(17)
C27 Fe1 C30 150.85(16)
C26 Fe1 C25 40.72(17)
C31 Fe1 C25 115.09(17)
C27 Fe1 C25 68.81(16)
C30 Fe1 C25 102.02(16)
C26 Fe1 C32 117.10(18)
C31 Fe1 C32 40.78(16)
C27 Fe1 C32 105.81(17)
C30 Fe1 C32 68.72(17)
C25 Fe1 C32 151.88(17)
C26 Fe1 C29 153.04(16)
C31 Fe1 C29 68.16(16)
C27 Fe1 C29 165.93(16)
C30 Fe1 C29 40.55(16)
C25 Fe1 C29 122.62(16)
C32 Fe1 C29 68.24(16)
C26 Fe1 C24 68.06(17)
C31 Fe1 C24 154.10(16)
C27 Fe1 C24 68.23(16)
C30 Fe1 C24 123.33(17)
C25 Fe1 C24 40.45(16)
C32 Fe1 C24 165.08(16)
C29 Fe1 C24 114.13(16)
C26 Fe1 C28 156.83(17)
C31 Fe1 C28 68.36(16)
C27 Fe1 C28 126.95(16)
C30 Fe1 C28 68.45(16)
C25 Fe1 C28 161.93(16)
C32 Fe1 C28 40.67(15)
C29 Fe1 C28 40.44(15)
C24 Fe1 C28 131.39(16)
C26 Fe1 C23 67.88(16)
C31 Fe1 C23 155.44(16)
C27 Fe1 C23 40.17(15)
C30 Fe1 C23 163.08(16)
C25 Fe1 C23 68.10(16)
C32 Fe1 C23 126.43(16)
C29 Fe1 C23 132.54(15)
C24 Fe1 C23 40.45(15)
C28 Fe1 C23 116.80(15)
C26 Fe1 Y1 127.65(12)
C31 Fe1 Y1 127.89(12)
C27 Fe1 Y1 91.26(12)
C30 Fe1 Y1 116.99(12)
C25 Fe1 Y1 115.98(12)
C32 Fe1 Y1 91.26(12)
C29 Fe1 Y1 76.44(12)
C24 Fe1 Y1 75.53(12)
C28 Fe1 Y1 59.90(11)
C23 Fe1 Y1 60.00(11)
C47 Fe2 C53 113.46(17)
C47 Fe2 C48 40.64(17)
C53 Fe2 C48 98.69(17)
C47 Fe2 C52 101.67(17)
C53 Fe2 C52 41.25(17)
C48 Fe2 C52 116.31(17)
C47 Fe2 C49 68.81(17)
C53 Fe2 C49 118.08(18)
C48 Fe2 C49 40.66(16)
C52 Fe2 C49 153.46(17)
C47 Fe2 C54 150.28(17)
C53 Fe2 C54 40.83(16)
C48 Fe2 C54 116.83(18)
C52 Fe2 C54 68.58(17)
C49 Fe2 C54 106.88(17)
C47 Fe2 C46 40.94(16)
C53 Fe2 C46 152.48(17)
C48 Fe2 C46 67.88(18)
C52 Fe2 C46 121.72(17)
C49 Fe2 C46 67.95(17)
C54 Fe2 C46 166.69(16)
C47 Fe2 C51 123.47(17)
C53 Fe2 C51 68.17(17)
C48 Fe2 C51 155.00(17)
C52 Fe2 C51 40.08(16)
C49 Fe2 C51 164.34(16)
C54 Fe2 C51 67.68(16)
C46 Fe2 C51 113.82(17)
C47 Fe2 C45 68.41(16)
C53 Fe2 C45 157.72(17)
C48 Fe2 C45 67.76(16)
C52 Fe2 C45 160.47(17)
C49 Fe2 C45 40.35(16)
C54 Fe2 C45 128.27(16)
C46 Fe2 C45 40.06(15)
C51 Fe2 C45 130.83(16)
C47 Fe2 C50 162.89(17)
C53 Fe2 C50 67.96(16)
C48 Fe2 C50 155.71(17)
C52 Fe2 C50 67.63(16)
C49 Fe2 C50 126.64(16)
C54 Fe2 C50 40.09(15)
C46 Fe2 C50 132.50(16)
C51 Fe2 C50 39.95(15)
C45 Fe2 C50 117.28(15)
C47 Fe2 Y2 118.94(13)
C53 Fe2 Y2 126.73(12)
C48 Fe2 Y2 127.20(12)
C52 Fe2 Y2 115.72(13)
C49 Fe2 Y2 89.92(12)
C54 Fe2 Y2 89.89(12)
C46 Fe2 Y2 78.04(12)
C51 Fe2 Y2 75.65(12)
C45 Fe2 Y2 60.26(11)
C50 Fe2 Y2 59.20(11)
N1 Si1 C34 107.12(19)
N1 Si1 C33 112.54(18)
C34 Si1 C33 107.2(2)
N1 Si1 C35 113.64(18)
C34 Si1 C35 109.0(2)
C33 Si1 C35 107.1(2)
N2 Si2 C40 107.81(19)
N2 Si2 C39 111.8(2)
C40 Si2 C39 108.8(2)
N2 Si2 C41 112.50(18)
C40 Si2 C41 108.4(2)
C39 Si2 C41 107.5(2)
N3 Si3 C55 108.20(18)
N3 Si3 C56 112.42(18)
C55 Si3 C56 107.8(2)
N3 Si3 C57 113.51(18)
C55 Si3 C57 109.1(2)
C56 Si3 C57 105.5(2)
N4 Si4 C61 108.54(18)
N4 Si4 C62 113.26(18)
C61 Si4 C62 106.7(2)
N4 Si4 C63 113.26(18)
C61 Si4 C63 107.68(19)
C62 Si4 C63 107.1(2)
C23 N1 Si1 119.0(3)
C23 N1 Y1 98.8(2)
Si1 N1 Y1 142.20(18)
C28 N2 Si2 118.9(3)
C28 N2 Y1 99.5(2)
Si2 N2 Y1 141.56(18)
C45 N3 Si3 118.1(3)
C45 N3 Y2 100.7(2)
Si3 N3 Y2 140.77(18)
C50 N4 Si4 118.9(3)
C50 N4 Y2 98.3(2)
Si4 N4 Y2 141.80(18)
C15 O1 C18 109.4(3)
C15 O1 Y1 113.6(2)
C18 O1 Y1 137.0(2)
C22 O2 C19 109.2(3)
C22 O2 Y2 114.7(2)
C19 O2 Y2 136.0(2)
C2 C1 C14 124.6(4)
C2 C1 C6 118.5(4)
C14 C1 C6 116.9(4)
C2 C1 Y1 67.0(2)
C14 C1 Y1 130.6(3)
C6 C1 Y1 75.8(2)
C1 C2 C3 121.5(4)
C1 C2 Y1 85.1(2)
C3 C2 Y1 71.8(2)
C1 C2 H2A 119.1
C3 C2 H2A 119.1
Y1 C2 H2A 119.1
C4 C3 C2 119.3(4)
C4 C3 Y1 74.7(2)
C2 C3 Y1 78.1(2)
C4 C3 H3A 120.3
C2 C3 H3A 120.3
Y1 C3 H3A 120.3
C3 C4 C5 119.7(4)
C3 C4 Y1 75.4(2)
C5 C4 Y1 77.6(2)
C3 C4 H4A 120.1
C5 C4 H4A 120.1
Y1 C4 H4A 120.1
C4 C5 C6 122.1(4)
C4 C5 Y1 72.5(2)
C6 C5 Y1 85.8(2)
C4 C5 H5A 118.8
C6 C5 H5A 118.8
Y1 C5 H5A 118.8
C5 C6 C7 125.1(4)
C5 C6 C1 118.1(4)
C7 C6 C1 116.8(4)
C5 C6 Y1 66.2(2)
C7 C6 Y1 130.0(3)
C1 C6 Y1 76.3(2)
C6 C7 C8 120.1(3)
C6 C7 Y2 99.8(2)
C8 C7 Y2 73.7(2)
C6 C7 H7A 117.6
C8 C7 H7A 117.6
Y2 C7 H7A 117.6
C9 C8 C13 119.1(4)
C9 C8 C7 124.1(4)
C13 C8 C7 116.8(3)
C9 C8 Y2 119.3(3)
C13 C8 Y2 74.4(2)
C7 C8 Y2 75.1(2)
C10 C9 C8 121.0(4)
C10 C9 H9A 119.5
C8 C9 H9A 119.5
C11 C10 C9 119.6(4)
C11 C10 H10A 120.2
C9 C10 H10A 120.2
C12 C11 C10 120.6(4)
C12 C11 H11A 119.7
C10 C11 H11A 119.7
C11 C12 C13 121.1(4)
C11 C12 H12A 119.5
C13 C12 H12A 119.5
C12 C13 C8 118.7(4)
C12 C13 C14 124.4(4)
C8 C13 C14 116.9(4)
C12 C13 Y2 118.1(3)
C8 C13 Y2 74.9(2)
C14 C13 Y2 75.5(2)
C1 C14 C13 120.4(4)
C1 C14 Y2 99.9(3)
C13 C14 Y2 73.4(2)
C1 C14 H14A 117.5
C13 C14 H14A 117.5
Y2 C14 H14A 117.5
O1 C15 C16 104.1(3)
O1 C15 H15A 110.9
C16 C15 H15A 110.9
O1 C15 H15B 110.9
C16 C15 H15B 110.9
H15A C15 H15B 109.0
C17 C16 C15 102.8(4)
C17 C16 H16A 111.2
C15 C16 H16A 111.2
C17 C16 H16B 111.2
C15 C16 H16B 111.2
H16A C16 H16B 109.1
C16 C17 C18 103.7(4)
C16 C17 H17A 111.0
C18 C17 H17A 111.0
C16 C17 H17B 111.0
C18 C17 H17B 111.0
H17A C17 H17B 109.0
O1 C18 C17 105.1(3)
O1 C18 H18A 110.7
C17 C18 H18A 110.7
O1 C18 H18B 110.7
C17 C18 H18B 110.7
H18A C18 H18B 108.8
O2 C19 C20 105.3(3)
O2 C19 H19A 110.7
C20 C19 H19A 110.7
O2 C19 H19B 110.7
C20 C19 H19B 110.7
H19A C19 H19B 108.8
C19 C20 C21 103.1(3)
C19 C20 H20A 111.2
C21 C20 H20A 111.2
C19 C20 H20B 111.2
C21 C20 H20B 111.2
H20A C20 H20B 109.1
C22 C21 C20 102.2(3)
C22 C21 H21A 111.3
C20 C21 H21A 111.3
C22 C21 H21B 111.3
C20 C21 H21B 111.3
H21A C21 H21B 109.2
O2 C22 C21 105.1(3)
O2 C22 H22A 110.7
C21 C22 H22A 110.7
O2 C22 H22B 110.7
C21 C22 H22B 110.7
H22A C22 H22B 108.8
N1 C23 C27 128.4(4)
N1 C23 C24 125.2(3)
C27 C23 C24 106.4(3)
N1 C23 Fe1 129.1(3)
C27 C23 Fe1 66.8(2)
C24 C23 Fe1 68.1(2)
N1 C23 Y1 51.65(18)
C27 C23 Y1 125.5(3)
C24 C23 Y1 98.2(2)
Fe1 C23 Y1 79.28(12)
C25 C24 C23 108.5(3)
C25 C24 Fe1 68.7(2)
C23 C24 Fe1 71.4(2)
C25 C24 H24A 125.8
C23 C24 H24A 125.8
Fe1 C24 H24A 125.8
C26 C25 C24 107.7(4)
C26 C25 Fe1 69.0(2)
C24 C25 Fe1 70.8(2)
C26 C25 H25A 126.1
C24 C25 H25A 126.1
Fe1 C25 H25A 126.1
C25 C26 C27 108.6(4)
C25 C26 Fe1 70.3(2)
C27 C26 Fe1 69.8(2)
C25 C26 H26A 125.7
C27 C26 H26A 125.7
Fe1 C26 H26A 125.7
C26 C27 C23 108.6(4)
C26 C27 Fe1 69.2(2)
C23 C27 Fe1 73.0(2)
C26 C27 H27A 125.7
C23 C27 H27A 125.7
Fe1 C27 H27A 125.7
N2 C28 C29 125.8(4)
N2 C28 C32 128.4(4)
C29 C28 C32 105.8(3)
N2 C28 Fe1 129.0(3)
C29 C28 Fe1 67.8(2)
C32 C28 Fe1 67.3(2)
N2 C28 Y1 51.15(18)
C29 C28 Y1 99.8(2)
C32 C28 Y1 125.2(3)
Fe1 C28 Y1 79.46(12)
C30 C29 C28 109.3(3)
C30 C29 Fe1 69.0(2)
C28 C29 Fe1 71.7(2)
C30 C29 H29A 125.3
C28 C29 H29A 125.3
Fe1 C29 H29A 125.3
C31 C30 C29 107.6(4)
C31 C30 Fe1 69.1(2)
C29 C30 Fe1 70.5(2)
C31 C30 H30A 126.2
C29 C30 H30A 126.2
Fe1 C30 H30A 126.2
C30 C31 C32 108.8(4)
C30 C31 Fe1 70.1(2)
C32 C31 Fe1 70.4(2)
C30 C31 H31A 125.6
C32 C31 H31A 125.6
Fe1 C31 H31A 125.6
C31 C32 C28 108.5(4)
C31 C32 Fe1 68.8(2)
C28 C32 Fe1 72.0(2)
C31 C32 H32A 125.8
C28 C32 H32A 125.8
Fe1 C32 H32A 125.8
Si1 C33 H33A 109.5
Si1 C33 H33B 109.5
H33A C33 H33B 109.5
Si1 C33 H33C 109.5
H33A C33 H33C 109.5
H33B C33 H33C 109.5
Si1 C34 H34A 109.5
Si1 C34 H34B 109.5
H34A C34 H34B 109.5
Si1 C34 H34C 109.5
H34A C34 H34C 109.5
H34B C34 H34C 109.5
C36 C35 C38 109.2(4)
C36 C35 C37 108.2(4)
C38 C35 C37 109.0(4)
C36 C35 Si1 110.9(3)
C38 C35 Si1 110.1(3)
C37 C35 Si1 109.5(3)
C35 C36 H36A 109.5
C35 C36 H36B 109.5
H36A C36 H36B 109.5
C35 C36 H36C 109.5
H36A C36 H36C 109.5
H36B C36 H36C 109.5
C35 C37 H37A 109.5
C35 C37 H37B 109.5
H37A C37 H37B 109.5
C35 C37 H37C 109.5
H37A C37 H37C 109.5
H37B C37 H37C 109.5
C35 C38 H38A 109.5
C35 C38 H38B 109.5
H38A C38 H38B 109.5
C35 C38 H38C 109.5
H38A C38 H38C 109.5
H38B C38 H38C 109.5
Si2 C39 H39A 109.5
Si2 C39 H39B 109.5
H39A C39 H39B 109.5
Si2 C39 H39C 109.5
H39A C39 H39C 109.5
H39B C39 H39C 109.5
Si2 C40 H40A 109.5
Si2 C40 H40B 109.5
H40A C40 H40B 109.5
Si2 C40 H40C 109.5
H40A C40 H40C 109.5
H40B C40 H40C 109.5
C44 C41 C43 107.8(4)
C44 C41 C42 109.3(4)
C43 C41 C42 107.5(4)
C44 C41 Si2 111.3(3)
C43 C41 Si2 110.6(3)
C42 C41 Si2 110.2(3)
C41 C42 H42A 109.5
C41 C42 H42B 109.5
H42A C42 H42B 109.5
C41 C42 H42C 109.5
H42A C42 H42C 109.5
H42B C42 H42C 109.5
C41 C43 H43A 109.5
C41 C43 H43B 109.5
H43A C43 H43B 109.5
C41 C43 H43C 109.5
H43A C43 H43C 109.5
H43B C43 H43C 109.5
C41 C44 H44A 109.5
C41 C44 H44B 109.5
H44A C44 H44B 109.5
C41 C44 H44C 109.5
H44A C44 H44C 109.5
H44B C44 H44C 109.5
N3 C45 C46 125.9(4)
N3 C45 C49 127.9(4)
C46 C45 C49 106.2(4)
N3 C45 Fe2 129.1(3)
C46 C45 Fe2 67.8(2)
C49 C45 Fe2 67.1(2)
N3 C45 Y2 50.37(18)
C46 C45 Y2 102.4(2)
C49 C45 Y2 122.6(3)
Fe2 C45 Y2 79.80(12)
C47 C46 C45 109.2(4)
C47 C46 Fe2 68.5(2)
C45 C46 Fe2 72.1(2)
C47 C46 H46A 125.4
C45 C46 H46A 125.4
Fe2 C46 H46A 125.4
C48 C47 C46 107.2(4)
C48 C47 Fe2 70.1(2)
C46 C47 Fe2 70.6(2)
C48 C47 H47A 126.4
C46 C47 H47A 126.4
Fe2 C47 H47A 126.4
C47 C48 C49 108.7(4)
C47 C48 Fe2 69.2(2)
C49 C48 Fe2 69.8(2)
C47 C48 H48A 125.7
C49 C48 H48A 125.7
Fe2 C48 H48A 125.7
C48 C49 C45 108.6(4)
C48 C49 Fe2 69.6(2)
C45 C49 Fe2 72.5(2)
C48 C49 H49A 125.7
C45 C49 H49A 125.7
Fe2 C49 H49A 125.7
N4 C50 C54 127.1(4)
N4 C50 C51 127.0(4)
C54 C50 C51 105.9(3)
N4 C50 Fe2 130.7(3)
C54 C50 Fe2 66.7(2)
C51 C50 Fe2 67.6(2)
N4 C50 Y2 52.36(19)
C54 C50 Y2 124.8(3)
C51 C50 Y2 100.0(2)
Fe2 C50 Y2 80.21(12)
C52 C51 C50 109.5(4)
C52 C51 Fe2 68.7(2)
C50 C51 Fe2 72.5(2)
C52 C51 H51A 125.3
C50 C51 H51A 125.3
Fe2 C51 H51A 125.3
C51 C52 C53 108.0(4)
C51 C52 Fe2 71.2(2)
C53 C52 Fe2 69.2(2)
C51 C52 H52A 126.0
C53 C52 H52A 126.0
Fe2 C52 H52A 126.0
C54 C53 C52 107.3(4)
C54 C53 Fe2 70.1(2)
C52 C53 Fe2 69.5(2)
C54 C53 H53A 126.3
C52 C53 H53A 126.3
Fe2 C53 H53A 126.3
C53 C54 C50 109.2(4)
C53 C54 Fe2 69.0(2)
C50 C54 Fe2 73.2(2)
C53 C54 H54A 125.4
C50 C54 H54A 125.4
Fe2 C54 H54A 125.4
Si3 C55 H55A 109.5
Si3 C55 H55B 109.5
H55A C55 H55B 109.5
Si3 C55 H55C 109.5
H55A C55 H55C 109.5
H55B C55 H55C 109.5
Si3 C56 H56A 109.5
Si3 C56 H56B 109.5
H56A C56 H56B 109.5
Si3 C56 H56C 109.5
H56A C56 H56C 109.5
H56B C56 H56C 109.5
C59 C57 C58 109.8(4)
C59 C57 C60 107.5(4)
C58 C57 C60 108.7(4)
C59 C57 Si3 110.2(3)
C58 C57 Si3 110.4(3)
C60 C57 Si3 110.0(3)
C57 C58 H58A 109.5
C57 C58 H58B 109.5
H58A C58 H58B 109.5
C57 C58 H58C 109.5
H58A C58 H58C 109.5
H58B C58 H58C 109.5
C57 C59 H59A 109.5
C57 C59 H59B 109.5
H59A C59 H59B 109.5
C57 C59 H59C 109.5
H59A C59 H59C 109.5
H59B C59 H59C 109.5
C57 C60 H60A 109.5
C57 C60 H60B 109.5
H60A C60 H60B 109.5
C57 C60 H60C 109.5
H60A C60 H60C 109.5
H60B C60 H60C 109.5
Si4 C61 H61A 109.5
Si4 C61 H61B 109.5
H61A C61 H61B 109.5
Si4 C61 H61C 109.5
H61A C61 H61C 109.5
H61B C61 H61C 109.5
Si4 C62 H62A 109.5
Si4 C62 H62B 109.5
H62A C62 H62B 109.5
Si4 C62 H62C 109.5
H62A C62 H62C 109.5
H62B C62 H62C 109.5
C64 C63 C65 110.3(4)
C64 C63 C66 108.9(4)
C65 C63 C66 107.0(4)
C64 C63 Si4 108.7(3)
C65 C63 Si4 110.7(3)
C66 C63 Si4 111.3(3)
C63 C64 H64A 109.5
C63 C64 H64B 109.5
H64A C64 H64B 109.5
C63 C64 H64C 109.5
H64A C64 H64C 109.5
H64B C64 H64C 109.5
C63 C65 H65A 109.5
C63 C65 H65B 109.5
H65A C65 H65B 109.5
C63 C65 H65C 109.5
H65A C65 H65C 109.5
H65B C65 H65C 109.5
C63 C66 H66A 109.5
C63 C66 H66B 109.5
H66A C66 H66B 109.5
C63 C66 H66C 109.5
H66A C66 H66C 109.5
H66B C66 H66C 109.5

loop_
_geom_bond_atom_site_label_1
_geom_bond_atom_site_label_2
_geom_bond_distance
Y1 N2 2.224(3)
Y1 N1 2.239(3)
Y1 O1 2.340(3)
Y1 C4 2.694(4)
Y1 C3 2.703(4)
Y1 C5 2.759(4)
Y1 C2 2.785(4)
Y1 C28 2.817(4)
Y1 C23 2.821(4)
Y1 C6 3.008(4)
Y1 C1 3.014(4)
Y1 Fe1 3.2011(14)
Y2 N3 2.245(3)
Y2 N4 2.265(3)
Y2 O2 2.337(3)
Y2 C13 2.692(4)
Y2 C8 2.699(4)
Y2 C7 2.717(4)
Y2 C14 2.719(4)
Y2 C50 2.830(4)
Y2 C45 2.864(4)
Y2 Fe2 3.2465(12)
Fe1 C26 2.034(4)
Fe1 C31 2.036(4)
Fe1 C27 2.043(4)
Fe1 C30 2.048(4)
Fe1 C25 2.053(4)
Fe1 C32 2.057(4)
Fe1 C29 2.067(4)
Fe1 C24 2.080(4)
Fe1 C28 2.121(4)
Fe1 C23 2.125(4)
Fe2 C47 2.031(4)
Fe2 C53 2.042(4)
Fe2 C48 2.043(4)
Fe2 C52 2.046(4)
Fe2 C49 2.045(4)
Fe2 C54 2.056(4)
Fe2 C46 2.060(4)
Fe2 C51 2.078(4)
Fe2 C45 2.118(4)
Fe2 C50 2.143(4)
Si1 N1 1.722(3)
Si1 C34 1.883(4)
Si1 C33 1.899(4)
Si1 C35 1.904(5)
Si2 N2 1.724(4)
Si2 C40 1.871(5)
Si2 C39 1.885(5)
Si2 C41 1.903(5)
Si3 N3 1.725(3)
Si3 C55 1.887(4)
Si3 C56 1.894(4)
Si3 C57 1.916(5)
Si4 N4 1.718(4)
Si4 C61 1.874(4)
Si4 C62 1.890(5)
Si4 C63 1.912(5)
N1 C23 1.409(5)
N2 C28 1.402(5)
N3 C45 1.408(5)
N4 C50 1.401(5)
O1 C15 1.468(5)
O1 C18 1.478(5)
O2 C22 1.464(5)
O2 C19 1.469(5)
C1 C2 1.417(5)
C1 C14 1.429(5)
C1 C6 1.449(6)
C2 C3 1.429(6)
C2 H2A 1.0000
C3 C4 1.393(6)
C3 H3A 1.0000
C4 C5 1.410(5)
C4 H4A 1.0000
C5 C6 1.417(5)
C5 H5A 1.0000
C6 C7 1.432(5)
C7 C8 1.457(6)
C7 H7A 1.0000
C8 C9 1.405(5)
C8 C13 1.428(6)
C9 C10 1.398(6)
C9 H9A 0.9500
C10 C11 1.391(6)
C10 H10A 0.9500
C11 C12 1.387(6)
C11 H11A 0.9500
C12 C13 1.406(5)
C12 H12A 0.9500
C13 C14 1.449(5)
C14 H14A 1.0000
C15 C16 1.526(6)
C15 H15A 0.9900
C15 H15B 0.9900
C16 C17 1.504(6)
C16 H16A 0.9900
C16 H16B 0.9900
C17 C18 1.523(6)
C17 H17A 0.9900
C17 H17B 0.9900
C18 H18A 0.9900
C18 H18B 0.9900
C19 C20 1.522(6)
C19 H19A 0.9900
C19 H19B 0.9900
C20 C21 1.527(6)
C20 H20A 0.9900
C20 H20B 0.9900
C21 C22 1.501(6)
C21 H21A 0.9900
C21 H21B 0.9900
C22 H22A 0.9900
C22 H22B 0.9900
C23 C27 1.433(5)
C23 C24 1.454(5)
C24 C25 1.429(6)
C24 H24A 1.0000
C25 C26 1.422(6)
C25 H25A 1.0000
C26 C27 1.427(6)
C26 H26A 1.0000
C27 H27A 1.0000
C28 C29 1.448(5)
C28 C32 1.453(5)
C29 C30 1.426(6)
C29 H29A 1.0000
C30 C31 1.424(6)
C30 H30A 1.0000
C31 C32 1.426(6)
C31 H31A 1.0000
C32 H32A 1.0000
C33 H33A 0.9800
C33 H33B 0.9800
C33 H33C 0.9800
C34 H34A 0.9800
C34 H34B 0.9800
C34 H34C 0.9800
C35 C36 1.538(6)
C35 C38 1.541(6)
C35 C37 1.555(6)
C36 H36A 0.9800
C36 H36B 0.9800
C36 H36C 0.9800
C37 H37A 0.9800
C37 H37B 0.9800
C37 H37C 0.9800
C38 H38A 0.9800
C38 H38B 0.9800
C38 H38C 0.9800
C39 H39A 0.9800
C39 H39B 0.9800
C39 H39C 0.9800
C40 H40A 0.9800
C40 H40B 0.9800
C40 H40C 0.9800
C41 C44 1.533(6)
C41 C43 1.538(6)
C41 C42 1.542(6)
C42 H42A 0.9800
C42 H42B 0.9800
C42 H42C 0.9800
C43 H43A 0.9800
C43 H43B 0.9800
C43 H43C 0.9800
C44 H44A 0.9800
C44 H44B 0.9800
C44 H44C 0.9800
C45 C46 1.432(5)
C45 C49 1.437(6)
C46 C47 1.431(6)
C46 H46A 1.0000
C47 C48 1.415(6)
C47 H47A 1.0000
C48 C49 1.420(6)
C48 H48A 1.0000
C49 H49A 1.0000
C50 C54 1.442(6)
C50 C51 1.444(6)
C51 C52 1.414(6)
C51 H51A 1.0000
C52 C53 1.440(6)
C52 H52A 1.0000
C53 C54 1.429(6)
C53 H53A 1.0000
C54 H54A 1.0000
C55 H55A 0.9800
C55 H55B 0.9800
C55 H55C 0.9800
C56 H56A 0.9800
C56 H56B 0.9800
C56 H56C 0.9800
C57 C59 1.528(6)
C57 C58 1.532(6)
C57 C60 1.538(6)
C58 H58A 0.9800
C58 H58B 0.9800
C58 H58C 0.9800
C59 H59A 0.9800
C59 H59B 0.9800
C59 H59C 0.9800
C60 H60A 0.9800
C60 H60B 0.9800
C60 H60C 0.9800
C61 H61A 0.9800
C61 H61B 0.9800
C61 H61C 0.9800
C62 H62A 0.9800
C62 H62B 0.9800
C62 H62C 0.9800
C63 C64 1.527(6)
C63 C65 1.544(6)
C63 C66 1.549(6)
C64 H64A 0.9800
C64 H64B 0.9800
C64 H64C 0.9800
C65 H65A 0.9800
C65 H65B 0.9800
C65 H65C 0.9800
C66 H66A 0.9800
C66 H66B 0.9800
C66 H66C 0.9800

loop_
_platon_squeeze_void_nr
_platon_squeeze_void_average_x
_platon_squeeze_void_average_y
_platon_squeeze_void_average_z
_platon_squeeze_void_volume
_platon_squeeze_void_count_electrons
_platon_squeeze_void_content
1 0.209 0.250 1.051 885 106 ' '
2 -0.221 0.750 0.428 885 106 ' '
